data_4020825
loop_
_publ_author_name
'James R. Burgeson'
'Matthew K. Renner'
'Ingo Hardt'
'Gregory M. Ferrence'
'Jean M. Standard'
'Shawn R. Hitchcock'

_publ_section_title
;
 Toward the Development of a Structurally Novel Class
 of Chiral Auxiliaries. Conformational Properties
 of the Aldol Adducts of Oxadiazinones:
 Observation of Unusual Shielding Effects
;
_journal_name_full 'Journal of Organic Chemistry'
_journal_page_first 727
_journal_page_last 734
_journal_paper_doi 10.1021/jo035481u
_journal_volume 69
_journal_year 2004
_chemical_absolute_configuration ad
_chemical_formula_moiety 'C27 H27 Cl1 N2 O4'
_chemical_formula_sum 'C27 H27 Cl N2 O4'
_chemical_formula_weight 478.96
_space_group_IT_number 19
_space_group_name_Hall 'P 2ac 2ab'
_space_group_name_H-M_alt 'P 21 21 21'
_symmetry_cell_setting orthorhombic
_symmetry_Int_Tables_number 19
_symmetry_space_group_name_Hall 'P 2ac 2ab'
_symmetry_space_group_name_H-M 'P 21 21 21'
_cell_angle_alpha 90
_cell_angle_beta 90
_cell_angle_gamma 90
_cell_formula_units_Z 4
_cell_length_a 6.7469(3)
_cell_length_b 15.7432(8)
_cell_length_c 23.1360(12)
_cell_measurement_temperature 193(2)
_cell_measurement_wavelength 0.71073
_cell_volume 2457.5(2)
_diffrn_ambient_temperature 193(2)
_exptl_crystal_density_diffrn 1.295
_cod_database_code 4020825

loop_
_symmetry_equiv_pos_as_xyz
'x, y, z'
'-x+1/2, -y, z+1/2'
'x+1/2, -y+1/2, -z'
'-x, y+1/2, -z+1/2'

loop_
_atom_site_label
_atom_site_type_symbol
_atom_site_fract_x
_atom_site_fract_y
_atom_site_fract_z
_atom_site_U_iso_or_equiv
_atom_site_adp_type
_atom_site_occupancy
_atom_site_symmetry_multiplicity
_atom_site_calc_flag
_atom_site_refinement_flags
_atom_site_disorder_assembly
_atom_site_disorder_group
C2 C 0.4189(2) 0.04992(9) 0.24067(7) 0.0287(3) Uani 1 1 d . . .
C5 C 0.7053(2) -0.00359(10) 0.31960(7) 0.0299(3) Uani 1 1 d . . .
H5 H 0.8151 -0.0394 0.3354 0.036 Uiso 1 1 calc R . .
C6 C 0.5258(2) -0.06152(9) 0.31005(7) 0.0282(3) Uani 1 1 d . . .
H6 H 0.5738 -0.1147 0.291 0.034 Uiso 1 1 calc R . .
C7 C 0.4204(2) -0.08661(10) 0.36491(7) 0.0316(4) Uani 1 1 d . . .
C8 C 0.2364(3) -0.05535(12) 0.37970(9) 0.0427(4) Uani 1 1 d . . .
H8 H 0.1697 -0.0174 0.3544 0.051 Uiso 1 1 calc R . .
C9 C 0.1483(3) -0.07918(15) 0.43139(9) 0.0565(6) Uani 1 1 d . . .
H9 H 0.0212 -0.0577 0.4413 0.068 Uiso 1 1 calc R . .
C10 C 0.2442(4) -0.13353(15) 0.46823(9) 0.0564(6) Uani 1 1 d . . .
H10 H 0.1831 -0.1497 0.5036 0.068 Uiso 1 1 calc R . .
C11 C 0.4288(4) -0.16485(12) 0.45425(8) 0.0501(5) Uani 1 1 d . . .
H11 H 0.4957 -0.2019 0.4801 0.06 Uiso 1 1 calc R . .
C12 C 0.5167(3) -0.14206(10) 0.40220(7) 0.0389(4) Uani 1 1 d . . .
H12 H 0.6428 -0.1644 0.3921 0.047 Uiso 1 1 calc R . .
C13 C 0.6682(3) 0.06829(10) 0.36238(8) 0.0403(4) Uani 1 1 d . . .
H13A H 0.7889 0.1024 0.3665 0.06 Uiso 1 1 calc R . .
H13B H 0.6315 0.0444 0.4 0.06 Uiso 1 1 calc R . .
H13C H 0.5603 0.1043 0.3481 0.06 Uiso 1 1 calc R . .
C14 C 0.8338(3) -0.03519(10) 0.22231(8) 0.0378(4) Uani 1 1 d . . .
H14A H 0.8753 -0.008 0.1862 0.057 Uiso 1 1 calc R . .
H14B H 0.723 -0.0738 0.2145 0.057 Uiso 1 1 calc R . .
H14C H 0.945 -0.0674 0.2385 0.057 Uiso 1 1 calc R . .
C15 C 0.6587(2) 0.16417(9) 0.22282(7) 0.0267(3) Uani 1 1 d . . .
C17 C 0.8681(2) 0.18030(9) 0.20247(7) 0.0261(3) Uani 1 1 d . . .
H17 H 0.9551 0.1313 0.2132 0.031 Uiso 1 1 calc R . .
C18 C 0.9497(2) 0.26315(9) 0.22912(7) 0.0284(3) Uani 1 1 d . . .
H18 H 0.8585 0.3101 0.2173 0.034 Uiso 1 1 calc R . .
C20 C 0.9531(2) 0.26141(9) 0.29477(7) 0.0296(3) Uani 1 1 d . . .
C21 C 0.8062(3) 0.30172(10) 0.32638(8) 0.0370(4) Uani 1 1 d . . .
H21 H 0.7014 0.3296 0.3066 0.044 Uiso 1 1 calc R . .
C22 C 0.8091(3) 0.30213(11) 0.38646(8) 0.0401(4) Uani 1 1 d . . .
H22 H 0.7064 0.3294 0.4076 0.048 Uiso 1 1 calc R . .
C23 C 0.9616(3) 0.26268(11) 0.41492(7) 0.0360(4) Uani 1 1 d . . .
C24 C 1.1101(3) 0.22185(12) 0.38480(8) 0.0416(4) Uani 1 1 d . . .
H24 H 1.215 0.1945 0.4049 0.05 Uiso 1 1 calc R . .
C25 C 1.1044(3) 0.22126(11) 0.32495(8) 0.0384(4) Uani 1 1 d . . .
H25 H 1.206 0.1928 0.3041 0.046 Uiso 1 1 calc R . .
C27 C 0.8603(3) 0.19010(10) 0.13589(7) 0.0336(4) Uani 1 1 d . . .
H27A H 0.7629 0.2349 0.1262 0.04 Uiso 1 1 calc R . .
H27B H 0.9917 0.2095 0.1222 0.04 Uiso 1 1 calc R . .
C28 C 0.8054(3) 0.11031(10) 0.10373(7) 0.0330(4) Uani 1 1 d . . .
C29 C 0.6097(3) 0.08568(12) 0.09668(8) 0.0424(4) Uani 1 1 d . . .
H29 H 0.5063 0.1206 0.1112 0.051 Uiso 1 1 calc R . .
C30 C 0.5636(3) 0.01022(12) 0.06844(9) 0.0531(5) Uani 1 1 d . . .
H30 H 0.4291 -0.0065 0.0644 0.064 Uiso 1 1 calc R . .
C31 C 0.7117(4) -0.04021(13) 0.04639(10) 0.0580(6) Uani 1 1 d . . .
H31 H 0.6795 -0.0914 0.0268 0.07 Uiso 1 1 calc R . .
C32 C 0.9070(4) -0.01643(12) 0.05273(9) 0.0531(5) Uani 1 1 d . . .
H32 H 1.0097 -0.051 0.0374 0.064 Uiso 1 1 calc R . .
C33 C 0.9531(3) 0.05816(11) 0.08154(8) 0.0421(4) Uani 1 1 d . . .
H33 H 1.0881 0.0739 0.0862 0.051 Uiso 1 1 calc R . .
N3 N 0.61342(18) 0.08021(7) 0.24069(6) 0.0260(3) Uani 1 1 d . . .
N4 N 0.77088(19) 0.03005(8) 0.26372(6) 0.0287(3) Uani 1 1 d . . .
O1 O 0.38409(17) -0.02101(7) 0.27119(5) 0.0339(3) Uani 1 1 d . . .
O16 O 0.53193(17) 0.21829(7) 0.22089(5) 0.0363(3) Uani 1 1 d . . .
O19 O 1.13974(18) 0.28189(7) 0.20550(5) 0.0334(3) Uani 1 1 d . . .
O34 O 0.28557(17) 0.08262(8) 0.21479(6) 0.0406(3) Uani 1 1 d . . .
Cl26 Cl 0.97165(7) 0.26553(3) 0.49019(2) 0.05015(13) Uani 1 1 d . . .
H19 H 1.220(3) 0.2415(13) 0.2137(9) 0.051(6) Uiso 1 1 d . . .

loop_
_atom_site_aniso_label
_atom_site_aniso_U_11
_atom_site_aniso_U_22
_atom_site_aniso_U_33
_atom_site_aniso_U_23
_atom_site_aniso_U_13
_atom_site_aniso_U_12
C2 0.0235(8) 0.0278(7) 0.0349(9) -0.0019(6) -0.0001(7) 0.0010(6)
C5 0.0234(8) 0.0281(7) 0.0381(9) 0.0066(7) -0.0029(7) -0.0016(6)
C6 0.0266(8) 0.0254(7) 0.0325(8) 0.0011(6) -0.0011(7) -0.0006(6)
C7 0.0326(9) 0.0281(7) 0.0342(8) -0.0054(6) 0.0016(7) -0.0103(7)
C8 0.0337(9) 0.0519(11) 0.0426(11) -0.0040(8) 0.0024(8) -0.0072(8)
C9 0.0411(11) 0.0798(14) 0.0486(12) -0.0156(11) 0.0133(10) -0.0141(11)
C10 0.0672(15) 0.0694(14) 0.0326(11) -0.0108(10) 0.0133(10) -0.0289(12)
C11 0.0743(15) 0.0426(10) 0.0335(9) 0.0011(8) -0.0030(10) -0.0121(10)
C12 0.0462(11) 0.0320(8) 0.0385(9) -0.0011(7) 0.0011(8) -0.0063(7)
C13 0.0452(11) 0.0367(8) 0.0390(9) -0.0003(7) -0.0024(8) -0.0136(8)
C14 0.0368(9) 0.0285(8) 0.0481(11) 0.0084(7) 0.0113(8) 0.0081(7)
C15 0.0263(8) 0.0239(7) 0.0299(8) 0.0009(6) -0.0040(6) 0.0014(6)
C17 0.0242(8) 0.0217(6) 0.0324(8) 0.0019(6) -0.0003(7) 0.0015(6)
C18 0.0240(7) 0.0213(7) 0.0398(9) 0.0026(6) 0.0001(6) 0.0002(6)
C20 0.0288(8) 0.0214(6) 0.0388(8) -0.0013(6) -0.0022(7) -0.0052(6)
C21 0.0331(9) 0.0343(8) 0.0436(10) 0.0036(7) 0.0004(8) 0.0052(7)
C22 0.0373(10) 0.0414(9) 0.0417(10) -0.0014(8) 0.0083(8) 0.0039(8)
C23 0.0350(9) 0.0394(8) 0.0335(8) -0.0011(7) 0.0005(7) -0.0099(8)
C24 0.0335(9) 0.0515(10) 0.0399(10) -0.0009(8) -0.0066(8) 0.0039(8)
C25 0.0317(9) 0.0420(9) 0.0415(10) -0.0046(8) -0.0026(8) 0.0065(8)
C27 0.0381(9) 0.0297(7) 0.0330(9) 0.0048(6) -0.0009(7) -0.0022(7)
C28 0.0419(10) 0.0312(8) 0.0260(8) 0.0053(6) -0.0024(7) -0.0010(7)
C29 0.0412(10) 0.0421(9) 0.0437(10) 0.0001(8) -0.0091(8) 0.0020(8)
C30 0.0544(13) 0.0495(11) 0.0554(12) -0.0015(9) -0.0202(10) -0.0086(10)
C31 0.0887(18) 0.0379(10) 0.0472(12) -0.0078(9) -0.0106(12) -0.0048(11)
C32 0.0690(15) 0.0434(10) 0.0469(11) -0.0042(9) 0.0063(11) 0.0090(10)
C33 0.0461(11) 0.0425(9) 0.0378(10) 0.0028(7) 0.0068(8) 0.0005(9)
N3 0.0186(6) 0.0232(6) 0.0363(7) 0.0040(5) -0.0032(5) 0.0017(5)
N4 0.0211(6) 0.0250(6) 0.0399(8) 0.0081(6) -0.0012(6) 0.0047(5)
O1 0.0253(6) 0.0346(6) 0.0418(7) 0.0059(5) -0.0058(5) -0.0081(5)
O16 0.0271(6) 0.0259(5) 0.0557(7) 0.0038(5) -0.0018(5) 0.0063(5)
O19 0.0266(6) 0.0275(5) 0.0460(7) 0.0025(5) 0.0029(5) -0.0026(5)
O34 0.0227(6) 0.0427(6) 0.0562(8) 0.0078(6) -0.0081(6) 0.0002(5)
Cl26 0.0451(3) 0.0696(3) 0.0357(2) 0.0036(2) 0.00307(19) -0.0082(2)

loop_
_geom_bond_atom_site_label_1
_geom_bond_atom_site_label_2
_geom_bond_distance
_geom_bond_site_symmetry_2
_geom_bond_publ_flag
C2 O34 1.1970(19) . ?
C2 O1 1.3419(19) . ?
C2 N3 1.396(2) . ?
C5 N4 1.466(2) . ?
C5 C13 1.524(2) . ?
C5 C6 1.532(2) . ?
C6 O1 1.4592(19) . ?
C6 C7 1.508(2) . ?
C7 C8 1.379(3) . ?
C7 C12 1.389(2) . ?
C8 C9 1.387(3) . ?
C9 C10 1.370(3) . ?
C10 C11 1.378(3) . ?
C11 C12 1.390(3) . ?
C14 N4 1.467(2) . ?
C15 O16 1.2081(18) . ?
C15 N3 1.4182(18) . ?
C15 C17 1.511(2) . ?
C17 C18 1.544(2) . ?
C17 C27 1.549(2) . ?
C18 O19 1.4245(19) . ?
C18 C20 1.519(2) . ?
C20 C21 1.385(2) . ?
C20 C25 1.389(2) . ?
C21 C22 1.390(3) . ?
C22 C23 1.371(3) . ?
C23 C24 1.379(3) . ?
C23 Cl26 1.7434(17) . ?
C24 C25 1.385(3) . ?
C27 C28 1.506(2) . ?
C28 C29 1.386(3) . ?
C28 C33 1.389(3) . ?
C29 C30 1.391(3) . ?
C30 C31 1.375(3) . ?
C31 C32 1.378(3) . ?
C32 C33 1.386(3) . ?
N3 N4 1.4268(17) . ?

loop_
_cod_related_entry_id
_cod_related_entry_database
_cod_related_entry_code
1 ChemSpider 21176784
